data_4120274
loop_
_publ_author_name
'Christopher Uyeda'
'Jonas C. Peters'

_publ_section_title
;
 Selective Nitrite Reduction at Heterobimetallic CoMg Complexes
;
_journal_name_full 'Journal of the American Chemical Society'
_journal_page_first 12023
_journal_page_last 12031
_journal_paper_doi 10.1021/ja4053653
_journal_volume 135
_journal_year 2013
_chemical_formula_sum 'C53 H76 B Co Mg N7 O6'
_chemical_formula_weight 1001.26
_chemical_name_systematic
; 
 [(mu-OAc)Co(Medoen)Mg]BPh4 
;
_space_group_IT_number 2
_symmetry_cell_setting triclinic
_symmetry_space_group_name_Hall '-P 1'
_symmetry_space_group_name_H-M 'P -1'
_atom_sites_solution_hydrogens geom
_atom_sites_solution_primary direct
_atom_sites_solution_secondary difmap
_audit_creation_method SHELXL-97
_cell_angle_alpha 70.548(2)
_cell_angle_beta 68.324(2)
_cell_angle_gamma 63.304(2)
_cell_formula_units_Z 2
_cell_length_a 14.2031(6)
_cell_length_b 14.4679(7)
_cell_length_c 15.6818(7)
_cell_measurement_reflns_used 9945
_cell_measurement_temperature 100(2)
_cell_measurement_theta_max 24.96
_cell_measurement_theta_min 2.46
_cell_volume 2620.6(2)
_computing_cell_refinement 'SAINT-Plus v7.66A (Bruker-AXS, 2009)'
_computing_data_collection 'APEX2 v2010.7-0 (Bruker-AXS, 2010)'
_computing_data_reduction 'SAINT-Plus v7.66A (Bruker-AXS, 2009)'
_computing_molecular_graphics 'Bruker SHELXTL'
_computing_publication_material 'Bruker SHELXTL'
_computing_structure_refinement 'SHELXL-97 (Sheldrick, 2008)'
_computing_structure_solution 'SHELXS-97 (Sheldrick, 2008)'
_diffrn_ambient_temperature 100(2)
_diffrn_detector_area_resol_mean 8.3
_diffrn_measured_fraction_theta_full 1.000
_diffrn_measured_fraction_theta_max 0.906
_diffrn_measurement_device_type 'Bruker KAPPA APEX II'
_diffrn_measurement_method '\w and \f scans'
_diffrn_radiation_monochromator graphite
_diffrn_radiation_source 'fine-focus sealed tube'
_diffrn_radiation_type MoK\a
_diffrn_radiation_wavelength 0.71073
_diffrn_reflns_av_R_equivalents 0.0855
_diffrn_reflns_av_sigmaI/netI 0.1141
_diffrn_reflns_limit_h_max 21
_diffrn_reflns_limit_h_min -21
_diffrn_reflns_limit_k_max 22
_diffrn_reflns_limit_k_min -21
_diffrn_reflns_limit_l_max 23
_diffrn_reflns_limit_l_min -23
_diffrn_reflns_number 76411
_diffrn_reflns_theta_full 25.00
_diffrn_reflns_theta_max 33.06
_diffrn_reflns_theta_min 1.66
_exptl_absorpt_coefficient_mu 0.395
_exptl_absorpt_correction_T_max 0.9579
_exptl_absorpt_correction_T_min 0.9288
_exptl_absorpt_correction_type multi-scan
_exptl_absorpt_process_details 'SADABS v2008/1 (Bruker-AXS, 2008)'
_exptl_crystal_colour purple
_exptl_crystal_density_diffrn 1.269
_exptl_crystal_description block
_exptl_crystal_F_000 1070
_exptl_crystal_size_max 0.19
_exptl_crystal_size_mid 0.14
_exptl_crystal_size_min 0.11
_refine_diff_density_max 1.242
_refine_diff_density_min -0.802
_refine_diff_density_rms 0.088
_refine_ls_extinction_method none
_refine_ls_goodness_of_fit_ref 1.028
_refine_ls_hydrogen_treatment mixed
_refine_ls_matrix_type full
_refine_ls_number_parameters 640
_refine_ls_number_reflns 17965
_refine_ls_number_restraints 0
_refine_ls_restrained_S_all 1.028
_refine_ls_R_factor_all 0.1566
_refine_ls_R_factor_gt 0.0692
_refine_ls_shift/su_max 0.000
_refine_ls_shift/su_mean 0.000
_refine_ls_structure_factor_coef Fsqd
_refine_ls_weighting_details 'calc w=1/[\s^2^(Fo^2^)+(0.0929P)^2^+0.7910P] where P=(Fo^2^+2Fc^2^)/3'
_refine_ls_weighting_scheme calc
_refine_ls_wR_factor_gt 0.1651
_refine_ls_wR_factor_ref 0.2028
_reflns_number_gt 9466
_reflns_number_total 17965
_reflns_threshold_expression >2sigma(I)
_cod_data_source_file ja4053653_si_002_7.cif
_cod_data_source_block chu34
_cod_database_code 4120274

loop_
_symmetry_equiv_pos_as_xyz
'x, y, z'
'-x, -y, -z'

loop_
_atom_site_label
_atom_site_type_symbol
_atom_site_fract_x
_atom_site_fract_y
_atom_site_fract_z
_atom_site_U_iso_or_equiv
_atom_site_adp_type
_atom_site_occupancy
_atom_site_symmetry_multiplicity
_atom_site_calc_flag
_atom_site_refinement_flags
_atom_site_disorder_assembly
_atom_site_disorder_group
Co1 Co 0.49345(3) 0.48863(3) 0.36529(3) 0.02163(10) Uani 1 1 d . A 1
Mg2 Mg 0.71083(7) 0.33494(7) 0.21832(6) 0.0221(2) Uani 1 1 d . A 1
O1 O 0.72826(15) 0.42363(15) 0.28570(13) 0.0248(4) Uani 1 1 d . A 1
N2 N 0.45351(18) 0.61503(17) 0.39904(15) 0.0229(5) Uani 1 1 d . A 1
O2 O 0.60270(17) 0.27821(15) 0.32399(14) 0.0297(4) Uani 1 1 d . A 1
O4 O 0.60233(17) 0.45669(16) 0.15307(14) 0.0309(5) Uani 1 1 d . A 1
N1 N 0.63508(18) 0.49411(17) 0.32454(15) 0.0203(4) Uani 1 1 d . A 1
O3 O 0.45560(16) 0.56459(15) 0.23911(14) 0.0289(4) Uani 1 1 d . A 1
N5 N 0.8455(2) 0.18769(18) 0.26193(16) 0.0277(5) Uani 1 1 d . A 1
C010 C 0.9385(2) 0.0898(2) 0.87997(18) 0.0225(5) Uani 1 1 d . B 1
H010 H 1.0065 0.0736 0.8905 0.027 Uiso 1 1 calc R B 1
N7 N 0.7303(2) 0.23229(18) 0.12791(16) 0.0277(5) Uani 1 1 d . A 1
C012 C 0.9070(2) 0.1708(2) 0.80546(18) 0.0234(5) Uani 1 1 d . B 1
C2 C 0.5297(2) 0.6497(2) 0.37954(19) 0.0234(5) Uani 1 1 d . A 1
C15 C 0.8079(2) 0.1228(2) 0.1545(2) 0.0284(6) Uani 1 1 d . A 1
H01A H 0.8799 0.1119 0.1082 0.034 Uiso 1 1 calc R A 1
H01B H 0.7806 0.0713 0.1533 0.034 Uiso 1 1 calc R A 1
N4 N 0.35052(19) 0.4987(2) 0.42670(17) 0.0299(5) Uani 1 1 d . A 1
C016 C 1.1054(2) 0.1875(2) 0.74207(19) 0.0233(5) Uani 1 1 d . B 1
C017 C 1.0015(2) 0.3362(2) 0.55370(19) 0.0271(6) Uani 1 1 d . B 1
H017 H 1.0051 0.3920 0.5699 0.033 Uiso 1 1 calc R B 1
C018 C 0.9203(2) 0.3631(2) 0.75770(18) 0.0248(6) Uani 1 1 d . B 1
C019 C 0.8051(2) 0.1891(3) 0.7953(2) 0.0316(6) Uani 1 1 d . B 1
H019 H 0.7795 0.2430 0.7454 0.038 Uiso 1 1 calc R B 1
C020 C 0.9824(2) 0.2526(2) 0.62519(19) 0.0249(6) Uani 1 1 d . B 1
C14 C 0.7734(3) 0.2847(2) 0.0323(2) 0.0347(7) Uani 1 1 d . A 1
H02A H 0.7167 0.3541 0.0154 0.042 Uiso 1 1 calc R A 1
H02B H 0.7911 0.2412 -0.0127 0.042 Uiso 1 1 calc R A 1
C022 C 1.0156(2) 0.3408(3) 0.4598(2) 0.0317(7) Uani 1 1 d . B 1
H022 H 1.0294 0.3985 0.4133 0.038 Uiso 1 1 calc R B 1
C16 C 0.8211(3) 0.1031(2) 0.2516(2) 0.0309(7) Uani 1 1 d . A 1
H02C H 0.7531 0.0992 0.2991 0.037 Uiso 1 1 calc R A 1
H02D H 0.8811 0.0344 0.2632 0.037 Uiso 1 1 calc R A 1
C024 C 0.8749(2) 0.0312(2) 0.93987(19) 0.0262(6) Uani 1 1 d . B 1
H024 H 0.9005 -0.0239 0.9892 0.031 Uiso 1 1 calc R B 1
C025 C 1.1318(2) 0.1798(2) 0.8228(2) 0.0267(6) Uani 1 1 d . B 1
H025 H 1.0746 0.2098 0.8728 0.032 Uiso 1 1 calc R B 1
N6 N 0.8562(2) 0.3530(2) 0.10069(18) 0.0347(6) Uani 1 1 d . A 1
N3 N 0.51113(19) 0.35209(18) 0.35967(16) 0.0263(5) Uani 1 1 d . A 1
C1 C 0.6381(2) 0.5786(2) 0.33589(19) 0.0229(5) Uani 1 1 d . A 1
C029 C 0.9762(3) 0.1741(2) 0.5967(2) 0.0308(6) Uani 1 1 d . B 1
H029 H 0.9626 0.1161 0.6428 0.037 Uiso 1 1 calc R B 1
C17 C 0.8395(3) 0.1738(3) 0.3612(2) 0.0379(8) Uani 1 1 d . A 1
H03A H 0.8947 0.1058 0.3807 0.057 Uiso 1 1 calc R A 1
H03B H 0.7668 0.1756 0.4001 0.057 Uiso 1 1 calc R A 1
H03C H 0.8530 0.2310 0.3689 0.057 Uiso 1 1 calc R A 1
C031 C 0.9791(3) 0.4171(2) 0.7597(2) 0.0323(7) Uani 1 1 d . B 1
H031 H 1.0563 0.3831 0.7473 0.039 Uiso 1 1 calc R B 1
C032 C 1.0092(3) 0.2612(3) 0.4347(2) 0.0359(7) Uani 1 1 d . B 1
H032 H 1.0185 0.2635 0.3709 0.043 Uiso 1 1 calc R B 1
C033 C 1.1951(2) 0.1423(2) 0.6717(2) 0.0291(6) Uani 1 1 d . B 1
H033 H 1.1826 0.1464 0.6148 0.035 Uiso 1 1 calc R B 1
C5 C 0.7418(2) 0.5973(3) 0.3058(2) 0.0366(7) Uani 1 1 d . A 1
H03D H 0.7920 0.5422 0.3424 0.055 Uiso 1 1 calc R A 1
H03E H 0.7262 0.6665 0.3161 0.055 Uiso 1 1 calc R A 1
H03F H 0.7754 0.5954 0.2391 0.055 Uiso 1 1 calc R A 1
C035 C 0.7755(2) 0.0527(2) 0.9279(2) 0.0316(6) Uani 1 1 d . B 1
H035 H 0.7315 0.0136 0.9691 0.038 Uiso 1 1 calc R B 1
C10 C 0.2759(2) 0.5998(2) 0.4544(2) 0.0353(7) Uani 1 1 d . A 1
H03G H 0.2344 0.5870 0.5207 0.042 Uiso 1 1 calc R A 1
H03H H 0.2231 0.6380 0.4155 0.042 Uiso 1 1 calc R A 1
C20 C 0.5142(2) 0.5342(2) 0.1632(2) 0.0290(6) Uani 1 1 d . A 1
C038 C 1.2370(3) 0.1305(2) 0.8330(2) 0.0330(7) Uani 1 1 d . B 1
H038 H 1.2505 0.1276 0.8890 0.040 Uiso 1 1 calc R B 1
C11 C 0.9529(3) 0.1889(3) 0.2011(2) 0.0386(8) Uani 1 1 d . A 1
H03I H 0.9811 0.1423 0.1561 0.046 Uiso 1 1 calc R A 1
H03J H 1.0050 0.1610 0.2399 0.046 Uiso 1 1 calc R A 1
C4 C 0.3272(3) 0.4194(3) 0.4339(2) 0.0355(7) Uani 1 1 d . A 1
C041 C 0.7405(3) 0.1322(3) 0.8548(2) 0.0352(7) Uani 1 1 d . B 1
H041 H 0.6722 0.1479 0.8453 0.042 Uiso 1 1 calc R B 1
C3 C 0.4217(3) 0.3319(3) 0.3954(2) 0.0358(7) Uani 1 1 d . A 1
C043 C 1.3224(3) 0.0855(3) 0.7625(2) 0.0380(8) Uani 1 1 d . B 1
H043 H 1.3947 0.0509 0.7696 0.046 Uiso 1 1 calc R B 1
C044 C 0.8212(3) 0.5709(3) 0.7950(2) 0.0456(9) Uani 1 1 d . B 1
H044 H 0.7878 0.6400 0.8080 0.055 Uiso 1 1 calc R B 1
C13 C 0.8743(3) 0.3004(3) 0.0249(2) 0.0402(8) Uani 1 1 d . A 1
H04A H 0.9353 0.2311 0.0296 0.048 Uiso 1 1 calc R A 1
H04B H 0.8950 0.3444 -0.0371 0.048 Uiso 1 1 calc R A 1
C046 C 1.3010(2) 0.0918(2) 0.6809(2) 0.0367(7) Uani 1 1 d . B 1
H046 H 1.3590 0.0616 0.6314 0.044 Uiso 1 1 calc R B 1
C21 C 0.4724(3) 0.5969(3) 0.0772(2) 0.0430(8) Uani 1 1 d . A 1
H47A H 0.5341 0.6003 0.0226 0.065 Uiso 1 1 calc R A 1
H47B H 0.4229 0.6685 0.0865 0.065 Uiso 1 1 calc R A 1
H47C H 0.4331 0.5623 0.0668 0.065 Uiso 1 1 calc R A 1
C048 C 0.8080(3) 0.4199(3) 0.7744(3) 0.0439(8) Uani 1 1 d . B 1
H048 H 0.7631 0.3876 0.7736 0.053 Uiso 1 1 calc R B 1
C19 C 0.6253(3) 0.2300(3) 0.1343(2) 0.0379(7) Uani 1 1 d . A 1
H04D H 0.5720 0.3024 0.1247 0.057 Uiso 1 1 calc R A 1
H04E H 0.5987 0.1912 0.1964 0.057 Uiso 1 1 calc R A 1
H04F H 0.6352 0.1949 0.0862 0.057 Uiso 1 1 calc R A 1
C9 C 0.3377(3) 0.6658(3) 0.4425(3) 0.0457(9) Uani 1 1 d . A 1
H05A H 0.3077 0.7357 0.4030 0.055 Uiso 1 1 calc R A 1
H05B H 0.3288 0.6769 0.5045 0.055 Uiso 1 1 calc R A 1
C6 C 0.5108(3) 0.7530(3) 0.3962(3) 0.0413(8) Uani 1 1 d . A 1
H05C H 0.4875 0.8094 0.3440 0.062 Uiso 1 1 calc R A 1
H05D H 0.5786 0.7509 0.4011 0.062 Uiso 1 1 calc R A 1
H05E H 0.4539 0.7665 0.4546 0.062 Uiso 1 1 calc R A 1
C052 C 0.9891(3) 0.1777(3) 0.5041(2) 0.0381(7) Uani 1 1 d . B 1
H052 H 0.9842 0.1227 0.4878 0.046 Uiso 1 1 calc R B 1
C7 C 0.4172(3) 0.2298(3) 0.3978(3) 0.0541(10) Uani 1 1 d . A 1
H05F H 0.3914 0.2377 0.3450 0.081 Uiso 1 1 calc R A 1
H05G H 0.3670 0.2104 0.4567 0.081 Uiso 1 1 calc R A 1
H05H H 0.4903 0.1745 0.3935 0.081 Uiso 1 1 calc R A 1
C054 C 0.9313(3) 0.5185(3) 0.7788(2) 0.0398(8) Uani 1 1 d . B 1
H054 H 0.9756 0.5510 0.7805 0.048 Uiso 1 1 calc R B 1
C8 C 0.2174(3) 0.4127(3) 0.4738(3) 0.0515(10) Uani 1 1 d . A 1
H05I H 0.1659 0.4745 0.5015 0.077 Uiso 1 1 calc R A 1
H05J H 0.2214 0.3483 0.5222 0.077 Uiso 1 1 calc R A 1
H05K H 0.1926 0.4108 0.4240 0.077 Uiso 1 1 calc R A 1
C12 C 0.9456(3) 0.2997(3) 0.1478(2) 0.0415(8) Uani 1 1 d . A 1
H05L H 0.9337 0.3419 0.1918 0.050 Uiso 1 1 calc R A 1
H05M H 1.0157 0.2961 0.1003 0.050 Uiso 1 1 calc R A 1
C18 C 0.8420(3) 0.4654(3) 0.0611(2) 0.0508(10) Uani 1 1 d . A 1
H57A H 0.8248 0.5007 0.1114 0.076 Uiso 1 1 calc R A 1
H57B H 0.7821 0.4999 0.0305 0.076 Uiso 1 1 calc R A 1
H57C H 0.9096 0.4698 0.0150 0.076 Uiso 1 1 calc R A 1
C058 C 0.7590(3) 0.5211(3) 0.7921(3) 0.0551(10) Uani 1 1 d . B 1
H058 H 0.6821 0.5567 0.8023 0.066 Uiso 1 1 calc R B 1
B1 B 0.9785(2) 0.2436(2) 0.7331(2) 0.0222(6) Uani 1 1 d . B 1
O6 O 0.2615(3) -0.0556(3) 0.4156(3) 0.0927(11) Uani 1 1 d . C 1
C95 C 0.2135(5) -0.0148(4) 0.3418(3) 0.0757(14) Uani 1 1 d . C 1
H95A H 0.1342 0.0243 0.3644 0.091 Uiso 1 1 calc R C 1
H95B H 0.2234 -0.0731 0.3157 0.091 Uiso 1 1 calc R C 1
C94 C 0.2637(6) 0.0562(6) 0.2688(4) 0.109(2) Uani 1 1 d . C 1
H94A H 0.3190 0.0197 0.2178 0.131 Uiso 1 1 calc R C 1
H94B H 0.2078 0.1193 0.2420 0.131 Uiso 1 1 calc R C 1
C93 C 0.3145(6) 0.0861(6) 0.3153(6) 0.120(2) Uani 1 1 d . C 1
H93A H 0.2796 0.1629 0.3143 0.144 Uiso 1 1 calc R C 1
H93B H 0.3933 0.0681 0.2839 0.144 Uiso 1 1 calc R C 1
C92 C 0.2976(5) 0.0247(4) 0.4135(5) 0.094(2) Uani 1 1 d . C 1
H92A H 0.3666 -0.0087 0.4327 0.113 Uiso 1 1 calc R C 1
H92B H 0.2418 0.0717 0.4569 0.113 Uiso 1 1 calc R C 1
C98 C 0.4563(5) 0.1386(5) 1.0016(4) 0.104(2) Uani 1 1 d . . .
H98A H 0.5061 0.1704 1.0000 0.125 Uiso 1 1 calc R D 1
H98B H 0.4628 0.0746 1.0520 0.125 Uiso 1 1 calc R D 1
C96 C 0.3311(10) 0.2229(6) 1.0161(6) 0.118(5) Uani 0.82(2) 1 d P E 1
H96A H 0.2777 0.1877 1.0411 0.142 Uiso 0.82(2) 1 calc PR E 1
H96B H 0.3139 0.2711 1.0567 0.142 Uiso 0.82(2) 1 calc PR E 1
C96A C 0.381(3) 0.214(2) 1.063(2) 0.073(12) Uani 0.18(2) 1 d P E 2
C97 C 0.3378(6) 0.2757(5) 0.9191(6) 0.115(2) Uani 1 1 d . . .
H97A H 0.3396 0.3461 0.9097 0.137 Uiso 1 1 calc R E 1
H97B H 0.2728 0.2858 0.9021 0.137 Uiso 1 1 calc R E 1
C99 C 0.4358(6) 0.2126(5) 0.8601(5) 0.101(2) Uani 1 1 d . E .
H99A H 0.4180 0.2055 0.8078 0.121 Uiso 1 1 calc R . .
H99B H 0.4895 0.2474 0.8333 0.121 Uiso 1 1 calc R . .
O5 O 0.4791(4) 0.1148(4) 0.9128(3) 0.1185(15) Uani 1 1 d . E .

loop_
_atom_site_aniso_label
_atom_site_aniso_U_11
_atom_site_aniso_U_22
_atom_site_aniso_U_33
_atom_site_aniso_U_23
_atom_site_aniso_U_13
_atom_site_aniso_U_12
Co1 0.01968(18) 0.02300(19) 0.0256(2) -0.00920(14) -0.00234(14) -0.01061(14)
Mg2 0.0240(5) 0.0209(4) 0.0221(5) -0.0078(4) -0.0060(4) -0.0065(4)
O1 0.0187(9) 0.0249(10) 0.0305(10) -0.0131(8) -0.0029(8) -0.0052(8)
N2 0.0200(11) 0.0243(11) 0.0255(12) -0.0100(9) -0.0036(9) -0.0076(9)
O2 0.0316(11) 0.0242(10) 0.0345(11) -0.0128(8) -0.0010(9) -0.0126(8)
O4 0.0332(11) 0.0267(10) 0.0297(11) -0.0100(8) -0.0122(9) -0.0022(9)
N1 0.0209(11) 0.0207(11) 0.0207(11) -0.0066(8) -0.0040(9) -0.0085(9)
O3 0.0263(10) 0.0285(10) 0.0338(11) -0.0132(9) -0.0116(9) -0.0039(8)
N5 0.0322(13) 0.0238(12) 0.0299(13) -0.0127(10) -0.0136(11) -0.0031(10)
C010 0.0223(13) 0.0236(13) 0.0232(13) -0.0109(10) -0.0039(10) -0.0071(10)
N7 0.0340(13) 0.0248(12) 0.0269(12) -0.0109(10) -0.0130(10) -0.0050(10)
C012 0.0210(13) 0.0269(14) 0.0213(13) -0.0091(11) -0.0041(10) -0.0062(11)
C2 0.0238(13) 0.0220(13) 0.0274(14) -0.0094(11) -0.0043(11) -0.0097(11)
C15 0.0369(16) 0.0212(13) 0.0277(15) -0.0100(11) -0.0114(12) -0.0054(12)
N4 0.0238(12) 0.0326(13) 0.0360(14) -0.0130(11) 0.0004(10) -0.0149(10)
C016 0.0234(13) 0.0249(13) 0.0247(14) -0.0028(11) -0.0067(11) -0.0127(11)
C017 0.0197(13) 0.0391(16) 0.0258(14) -0.0102(12) -0.0026(11) -0.0138(12)
C018 0.0266(14) 0.0293(14) 0.0155(12) -0.0039(10) -0.0048(10) -0.0090(11)
C019 0.0287(15) 0.0385(17) 0.0299(15) -0.0032(13) -0.0103(12) -0.0149(13)
C020 0.0194(13) 0.0323(15) 0.0226(13) -0.0081(11) -0.0040(10) -0.0085(11)
C14 0.0476(19) 0.0292(15) 0.0217(14) -0.0097(12) -0.0123(13) -0.0039(14)
C022 0.0248(15) 0.0468(18) 0.0250(15) -0.0048(13) -0.0043(12) -0.0179(13)
C16 0.0406(17) 0.0203(13) 0.0336(16) -0.0107(12) -0.0177(13) -0.0029(12)
C024 0.0317(15) 0.0242(14) 0.0251(14) -0.0065(11) -0.0077(12) -0.0112(12)
C025 0.0282(15) 0.0301(15) 0.0273(14) -0.0022(11) -0.0072(12) -0.0179(12)
N6 0.0367(15) 0.0336(14) 0.0316(14) -0.0135(11) 0.0015(11) -0.0144(11)
N3 0.0283(12) 0.0245(12) 0.0305(13) -0.0100(10) -0.0035(10) -0.0135(10)
C1 0.0237(13) 0.0221(13) 0.0263(14) -0.0081(11) -0.0035(11) -0.0116(11)
C029 0.0363(17) 0.0329(16) 0.0269(15) -0.0048(12) -0.0126(13) -0.0134(13)
C17 0.048(2) 0.0317(16) 0.0348(17) -0.0132(13) -0.0233(15) -0.0006(14)
C031 0.0337(16) 0.0283(15) 0.0319(16) -0.0039(12) -0.0041(13) -0.0142(13)
C032 0.0335(17) 0.054(2) 0.0243(15) -0.0138(14) -0.0068(13) -0.0160(15)
C033 0.0272(15) 0.0296(15) 0.0293(15) -0.0071(12) -0.0052(12) -0.0105(12)
C5 0.0280(16) 0.0370(17) 0.052(2) -0.0200(15) -0.0011(14) -0.0176(13)
C035 0.0297(15) 0.0349(16) 0.0329(16) -0.0115(13) 0.0008(12) -0.0180(13)
C10 0.0201(14) 0.0293(15) 0.0497(19) -0.0081(14) -0.0033(13) -0.0081(12)
C20 0.0322(16) 0.0298(15) 0.0317(15) -0.0098(12) -0.0145(13) -0.0099(12)
C038 0.0359(17) 0.0351(16) 0.0357(17) 0.0056(13) -0.0166(14) -0.0228(14)
C11 0.0278(16) 0.0424(18) 0.050(2) -0.0252(16) -0.0126(14) -0.0032(13)
C4 0.0310(16) 0.0398(18) 0.0429(18) -0.0116(14) -0.0021(14) -0.0226(14)
C041 0.0270(15) 0.0452(19) 0.0381(17) -0.0076(14) -0.0102(13) -0.0165(14)
C3 0.0336(17) 0.0380(17) 0.0444(18) -0.0187(14) 0.0012(14) -0.0221(14)
C043 0.0256(15) 0.0333(17) 0.055(2) 0.0026(15) -0.0164(15) -0.0140(13)
C044 0.063(2) 0.0302(17) 0.0330(18) -0.0113(14) -0.0004(16) -0.0141(16)
C13 0.051(2) 0.0358(17) 0.0233(15) -0.0127(13) 0.0033(14) -0.0129(15)
C046 0.0240(15) 0.0343(17) 0.0455(19) -0.0083(14) -0.0018(13) -0.0110(13)
C21 0.050(2) 0.0367(18) 0.0379(18) -0.0149(14) -0.0234(16) 0.0024(15)
C048 0.0348(18) 0.0385(19) 0.058(2) -0.0208(16) -0.0130(16) -0.0045(15)
C19 0.0367(17) 0.0405(18) 0.0481(19) -0.0224(15) -0.0204(15) -0.0073(14)
C9 0.0224(15) 0.045(2) 0.074(3) -0.0374(18) 0.0031(16) -0.0105(14)
C6 0.0345(17) 0.0345(17) 0.062(2) -0.0262(16) -0.0020(16) -0.0155(14)
C052 0.0435(19) 0.0446(19) 0.0336(17) -0.0144(14) -0.0134(15) -0.0154(15)
C7 0.056(2) 0.048(2) 0.073(3) -0.0311(19) 0.007(2) -0.0378(19)
C054 0.054(2) 0.0306(16) 0.0348(17) -0.0050(13) -0.0057(15) -0.0208(15)
C8 0.0336(19) 0.053(2) 0.072(3) -0.0181(19) 0.0009(18) -0.0271(17)
C12 0.0253(16) 0.052(2) 0.050(2) -0.0271(17) 0.0035(14) -0.0158(15)
C18 0.064(3) 0.043(2) 0.0386(19) -0.0137(16) 0.0123(17) -0.0312(19)
C058 0.037(2) 0.045(2) 0.065(3) -0.0244(19) -0.0066(18) 0.0031(17)
B1 0.0197(14) 0.0268(15) 0.0202(14) -0.0062(12) -0.0048(11) -0.0081(12)
O6 0.114(3) 0.078(2) 0.097(3) -0.026(2) -0.048(2) -0.022(2)
C95 0.094(4) 0.077(3) 0.071(3) -0.011(3) -0.035(3) -0.037(3)
C94 0.154(6) 0.137(6) 0.083(4) -0.011(4) -0.027(4) -0.104(5)
C93 0.135(6) 0.098(5) 0.178(7) -0.022(5) -0.066(5) -0.071(5)
C92 0.102(4) 0.062(3) 0.148(6) -0.058(4) -0.081(4) 0.010(3)
C98 0.102(5) 0.112(5) 0.090(4) -0.047(4) -0.029(4) -0.010(4)
C96 0.193(11) 0.075(5) 0.074(6) -0.026(4) -0.023(6) -0.041(6)
C96A 0.10(2) 0.08(2) 0.051(18) -0.007(14) -0.031(16) -0.044(18)
C97 0.131(6) 0.078(4) 0.158(7) -0.048(5) -0.053(5) -0.029(4)
C99 0.106(5) 0.083(4) 0.142(6) 0.021(4) -0.074(5) -0.056(4)
O5 0.112(4) 0.124(4) 0.121(4) -0.046(3) -0.027(3) -0.034(3)

loop_
_atom_type_symbol
_atom_type_description
_atom_type_scat_dispersion_real
_atom_type_scat_dispersion_imag
_atom_type_scat_source
C C 0.0033 0.0016 'International Tables Vol C Tables 4.2.6.8 and 6.1.1.4'
H H 0.0000 0.0000 'International Tables Vol C Tables 4.2.6.8 and 6.1.1.4'
B B 0.0013 0.0007 'International Tables Vol C Tables 4.2.6.8 and 6.1.1.4'
N N 0.0061 0.0033 'International Tables Vol C Tables 4.2.6.8 and 6.1.1.4'
O O 0.0106 0.0060 'International Tables Vol C Tables 4.2.6.8 and 6.1.1.4'
Mg Mg 0.0486 0.0363 'International Tables Vol C Tables 4.2.6.8 and 6.1.1.4'
Co Co 0.3494 0.9721 'International Tables Vol C Tables 4.2.6.8 and 6.1.1.4'

loop_
_geom_angle_atom_site_label_1
_geom_angle_atom_site_label_2
_geom_angle_atom_site_label_3
_geom_angle
N2 Co1 N4 86.06(10)
N2 Co1 N1 82.67(9)
N4 Co1 N1 166.53(10)
N2 Co1 N3 166.02(10)
N4 Co1 N3 82.65(10)
N1 Co1 N3 107.31(10)
N2 Co1 O3 92.35(9)
N4 Co1 O3 92.14(10)
N1 Co1 O3 95.66(9)
N3 Co1 O3 96.27(9)
O4 Mg2 O2 97.49(9)
O4 Mg2 O1 95.66(9)
O2 Mg2 O1 99.51(8)
O4 Mg2 N5 167.70(9)
O2 Mg2 N5 88.37(9)
O1 Mg2 N5 94.01(8)
O4 Mg2 N7 89.58(9)
O2 Mg2 N7 91.14(9)
O1 Mg2 N7 167.39(10)
N5 Mg2 N7 79.46(9)
O4 Mg2 N6 93.56(10)
O2 Mg2 N6 165.10(10)
O1 Mg2 N6 89.28(9)
N5 Mg2 N6 78.97(10)
N7 Mg2 N6 78.93(10)
N1 O1 Mg2 114.55(15)
C2 N2 C9 127.2(2)
C2 N2 Co1 116.94(19)
C9 N2 Co1 115.83(19)
N3 O2 Mg2 114.40(15)
C20 O4 Mg2 145.3(2)
C1 N1 O1 118.1(2)
C1 N1 Co1 114.66(18)
O1 N1 Co1 127.27(16)
C20 O3 Co1 123.32(18)
C11 N5 C17 110.9(2)
C11 N5 C16 112.0(2)
C17 N5 C16 109.1(2)
C11 N5 Mg2 110.88(19)
C17 N5 Mg2 110.68(17)
C16 N5 Mg2 103.05(17)
C012 C010 C024 123.1(3)
C19 N7 C14 109.2(2)
C19 N7 C15 110.0(2)
C14 N7 C15 112.2(2)
C19 N7 Mg2 112.08(18)
C14 N7 Mg2 103.35(17)
C15 N7 Mg2 109.89(16)
C010 C012 C019 114.5(3)
C010 C012 B1 125.1(2)
C019 C012 B1 120.4(2)
N2 C2 C1 113.2(2)
N2 C2 C6 124.0(3)
C1 C2 C6 122.8(2)
N7 C15 C16 111.3(2)
C4 N4 C10 127.8(3)
C4 N4 Co1 116.6(2)
C10 N4 Co1 115.41(18)
C033 C016 C025 114.4(3)
C033 C016 B1 123.5(2)
C025 C016 B1 122.1(2)
C022 C017 C020 122.7(3)
C031 C018 C048 114.3(3)
C031 C018 B1 123.1(3)
C048 C018 B1 122.5(3)
C041 C019 C012 123.1(3)
C029 C020 C017 115.7(3)
C029 C020 B1 122.7(3)
C017 C020 B1 121.4(2)
N7 C14 C13 111.4(2)
C032 C022 C017 119.7(3)
N5 C16 C15 111.7(2)
C035 C024 C010 120.4(3)
C038 C025 C016 123.1(3)
C12 N6 C18 110.3(3)
C12 N6 C13 112.7(3)
C18 N6 C13 109.7(3)
C12 N6 Mg2 102.61(19)
C18 N6 Mg2 112.0(2)
C13 N6 Mg2 109.48(19)
C3 N3 O2 118.4(2)
C3 N3 Co1 114.6(2)
O2 N3 Co1 126.94(17)
N1 C1 C2 112.4(2)
N1 C1 C5 122.0(2)
C2 C1 C5 125.6(2)
C052 C029 C020 122.5(3)
C018 C031 C054 123.7(3)
C022 C032 C052 119.0(3)
C046 C033 C016 123.2(3)
C024 C035 C041 118.8(3)
N4 C10 C9 110.6(2)
O4 C20 O3 126.0(3)
O4 C20 C21 117.4(3)
O3 C20 C21 116.6(3)
C043 C038 C025 120.5(3)
N5 C11 C12 111.4(2)
N4 C4 C3 113.3(3)
N4 C4 C8 126.2(3)
C3 C4 C8 120.5(3)
C035 C041 C019 120.1(3)
N3 C3 C4 112.8(3)
N3 C3 C7 123.4(3)
C4 C3 C7 123.8(3)
C038 C043 C046 118.8(3)
C054 C044 C058 118.4(3)
N6 C13 C14 111.5(2)
C043 C046 C033 120.0(3)
C058 C048 C018 123.0(3)
N2 C9 C10 111.0(3)
C029 C052 C032 120.5(3)
C044 C054 C031 120.0(3)
N6 C12 C11 112.2(3)
C048 C058 C044 120.5(3)
C020 B1 C016 107.7(2)
C020 B1 C012 109.4(2)
C016 B1 C012 110.4(2)
C020 B1 C018 109.7(2)
C016 B1 C018 110.2(2)
C012 B1 C018 109.5(2)
C95 O6 C92 104.7(4)
O6 C95 C94 109.6(5)
C93 C94 C95 105.4(5)
C94 C93 C92 105.6(5)
O6 C92 C93 107.1(4)
O5 C98 C96A 143.3(15)
O5 C98 C96 102.6(5)
C96A C98 C96 42.7(13)
C97 C96 C98 97.5(6)
C96 C97 C99 109.4(7)
O5 C99 C97 109.0(6)
C99 O5 C98 102.4(5)

loop_
_geom_bond_atom_site_label_1
_geom_bond_atom_site_label_2
_geom_bond_distance
Co1 N2 1.854(2)
Co1 N4 1.858(2)
Co1 N1 1.903(2)
Co1 N3 1.905(2)
Co1 O3 2.054(2)
Mg2 O4 2.013(2)
Mg2 O2 2.031(2)
Mg2 O1 2.051(2)
Mg2 N5 2.236(2)
Mg2 N7 2.244(2)
Mg2 N6 2.255(3)
O1 N1 1.330(3)
N2 C2 1.288(3)
N2 C9 1.459(4)
O2 N3 1.326(3)
O4 C20 1.249(3)
N1 C1 1.313(3)
O3 C20 1.261(3)
N5 C11 1.475(4)
N5 C17 1.477(4)
N5 C16 1.482(4)
C010 C012 1.394(4)
C010 C024 1.395(4)
N7 C19 1.472(4)
N7 C14 1.477(4)
N7 C15 1.494(4)
C012 C019 1.410(4)
C012 B1 1.656(4)
C2 C1 1.472(4)
C2 C6 1.489(4)
C15 C16 1.519(4)
N4 C4 1.291(4)
N4 C10 1.463(4)
C016 C033 1.401(4)
C016 C025 1.405(4)
C016 B1 1.651(4)
C017 C022 1.393(4)
C017 C020 1.400(4)
C018 C031 1.389(4)
C018 C048 1.395(4)
C018 B1 1.658(4)
C019 C041 1.387(4)
C020 C029 1.398(4)
C020 B1 1.635(4)
C14 C13 1.507(5)
C022 C032 1.384(4)
C024 C035 1.375(4)
C025 C038 1.382(4)
N6 C12 1.478(4)
N6 C18 1.481(4)
N6 C13 1.503(4)
N3 C3 1.308(4)
C1 C5 1.491(4)
C029 C052 1.381(4)
C031 C054 1.398(4)
C032 C052 1.390(5)
C033 C046 1.387(4)
C035 C041 1.383(4)
C10 C9 1.493(4)
C20 C21 1.513(4)
C038 C043 1.377(5)
C11 C12 1.517(5)
C4 C3 1.467(4)
C4 C8 1.486(4)
C3 C7 1.493(4)
C043 C046 1.386(5)
C044 C054 1.361(5)
C044 C058 1.389(5)
C048 C058 1.384(5)
O6 C95 1.386(6)
O6 C92 1.452(6)
C95 C94 1.465(7)
C94 C93 1.455(7)
C93 C92 1.492(9)
C98 O5 1.433(6)
C98 C96A 1.47(3)
C98 C96 1.625(12)
C96 C97 1.446(11)
C97 C99 1.448(9)
C99 O5 1.370(7)
